data_2000510
loop_
_publ_author_name
'Polam, J. R.'
'Porter, L. C.'

_publ_section_title
;
 Structure of bis(hexafluoroacetylacetonato)bis(triphenylphosphine
 oxide)nickel(II)
;
_journal_issue 10
_journal_name_full 'Acta Crystallographica Section C'
_journal_page_first 1761
_journal_page_last 1764
_journal_paper_doi 10.1107/S0108270192001975
_journal_volume 48
_journal_year 1992
_chemical_formula_moiety 'C46 H32 F12 Ni1 O6 P2'
_chemical_formula_sum 'C46 H32 F12 Ni O6 P2'
_chemical_formula_weight 1029.4
_space_group_IT_number 2
_space_group_name_Hall '-P 1'
_space_group_name_H-M_alt 'P -1'
_symmetry_cell_setting triclinic
_symmetry_space_group_name_H-M 'P -1'
_cell_angle_alpha 112.72
_cell_angle_beta 99.90(2)
_cell_angle_gamma 103.24
_cell_formula_units_Z 1
_cell_length_a 9.266(3)
_cell_length_b 11.385(3)
_cell_length_c 12.606(3)
_cell_volume 1142.7(6)
_diffrn_radiation_type 'Mo K\a'
_diffrn_radiation_wavelength 0.71073
_exptl_absorpt_coefficient_mu 0.587
_exptl_crystal_density_diffrn 1.496
_exptl_crystal_F_000 522
_cod_data_source_file hh0620.cif
_cod_data_source_block hh0620a
_cod_depositor_comments
;
 Marking attached hydrogen atoms.

 Antanas Vaitkus,
 2018-06-16

 Adding the coordinates of the 'C(25)' atom after consulting the original
 publication.

 Antanas Vaitkus,
 2018-06-15
;
_cod_original_cell_volume 1142.7(5)
_cod_original_formula_sum 'C46 H32 F12 Ni1 O6 P2'
_cod_database_code 2000510

loop_
_space_group_symop_id
_space_group_symop_operation_xyz
1 x,y,z
2 -x,-y,-z

loop_
_atom_site_label
_atom_site_fract_x
_atom_site_fract_y
_atom_site_fract_z
_atom_site_U_iso_or_equiv
_atom_site_attached_hydrogens
Ni .0 .0 .0 .0340(10) 0
P(1) -.16440(10) .13620(10) -.17140(10) .0400(10) 0
F(1) -.2049(4) .1040(3) .3362(3) .106(2) 0
F(2) -.1290(4) .3120(3) .3866(3) .120(2) 0
F(3) -.3114(3) .1805(3) .2297(3) .102(2) 0
F(4) .3579(4) .4678(3) .3651(3) .140(2) 0
F(5) .4654(3) .3461(3) .2616(3) .115(2) 0
F(6) .3485(4) .4455(3) .1908(3) .145(2) 0
O(1) -.1135(3) .0602(2) .1261(2) .0430(10) 0
O(2) .1906(3) .1657(2) .1077(2) .0440(10) 0
O(3) -.0743(3) .1157(2) -.0743(2) .0480(10) 0
C(1) -.1774(6) .1912(5) .2928(4) .061(3) 0
C(2) -.0631(5) .1700(4) .2183(3) .042(2) 0
C(3) .0792(5) .2705(4) .2602(3) .050(2) 1
C(4) .1923(4) .2603(4) .2020(3) .042(2) 0
C(5) .3410(6) .3805(4) .2556(4) .066(3) 0
C(11) -.3792(3) -.0959(3) -.3601(3) .074(3) 1
C(12) -.4242 -.2126 -.4680 .094(3) 1
C(13) -.3181 -.2403 -.5325 .088(3) 1
C(14) -.1669 -.1513 -.4890 .076(3) 1
C(15) -.1219 -.0345 -.3810 .063(2) 1
C(16) -.2281 -.0068 -.3166 .046(2) 0
C(21) -.3816(3) .1409(3) -.0502(2) .050(2) 1
C(22) -.5153 .1630 -.0224 .061(2) 1
C(23) -.6018 .2157 -.0828 .070(3) 1
C(24) -.5546 .2463 -.1711 .080(3) 1
C(25) -.4209 .2241 -.1989 .066(3) 1
C(26) -.3344 .1714 -.1385 .043(2) 0
C(31) -.0809(3) .2936(3) -.2903(2) .058(2) 1
C(32) .0155 .4024 -.2974 .076(3) 1
C(33) .1449 .4930 -.2008 .082(3) 1
C(34) .1780 .4748 -.0972 .076(3) 1
C(35) .0816 .3660 -.0901 .055(2) 1
C(36) -.0478 .2754 -.1866 .042(2) 0

loop_
_geom_angle_atom_site_label_1
_geom_angle_atom_site_label_2
_geom_angle_atom_site_label_3
_geom_angle
O(1) Ni O(2) 89.80(10)
O(2) ni O(3) 87.30(10)
O(2) Ni O(1) 90.20(10)
O(2) Ni O(2) 180.00(10)
O(3) Ni O(3) 180.00(10)
O(3) P(1) C(26) 110.8(2)
O(3) P(1) C(36) 110.00(10)
C(26) P(1) C(36) 108.6(2)
Ni O(2) C(4) 124.0(2)
O(1) C(2) C(1) 113.1(3)
C(1) C(2) C(3) 118.0(3)
O(2) C(4) C(3) 129.2(3)
C(3) C(4) C(5) 117.3(3)
P(1) C(16) C(15) 119.50(10)
P(1) C(26) C(25) 122.80(10)
P(1) C(36) C(35) 117.30(10)
O(1) Ni O(3) 89.70(10)
O(1) Ni O(1) 180.00(10)
O(3) Ni O(1) 90.30(10)
O(3) Ni O(2) 92.70(10)
O(3) P(1) C(16) 113.8(2)
C(16) P(1) C(26) 106.70(10)
C(16) P(1) C(36) 106.7(2)
Ni O(1) C(2) 124.7(3)
Ni O(3) P(1) 153.90(10)
O(1) C(2) C(3) 128.8(4)
C(2) C(3) C(4) 122.9(3)
O(2) C(4) C(5) 113.4(4)
P(1) C(16) C(11) 120.20(10)
P(1) C(26) C(21) 117.20(10)
P(1) C(36) C(31) 122.70(10)

loop_
_geom_bond_atom_site_label_1
_geom_bond_atom_site_label_2
_geom_bond_distance
Ni O(1) 2.041(3)
Ni O(3) 2.058(3)
P(1) C(16) 1.799(3)
P(1) C(36) 1.799(3)
O(2) C(4) 1.253(4)
C(2) C(3) 1.389(5)
C(4) C(5) 1.526(5)
Ni O(2) 2.048(2)
P(1) O(3) 1.486(3)
P(1) C(26) 1.789(3)
O(1) C(2) 1.247(4)
C(1) C(2) 1.531(7)
C(3) C(4) 1.380(6)
